data_2004282
loop_
_publ_author_name
'Kakuda, H.'
'Takahashi, Y.'
'Hirokami, S.-i.'

_publ_section_title
;
 (<i>E</i>)- and (<i>Z</i>)-Enamine Dewar Pyrimidinones
;
_journal_issue 12
_journal_name_full 'Acta Crystallographica Section C'
_journal_page_first 2647
_journal_page_last 2650
_journal_paper_doi 10.1107/S0108270195005841
_journal_volume 51
_journal_year 1995
_chemical_formula_moiety 'C9 H12 N2 O3'
_chemical_formula_sum 'C9 H12 N2 O3'
_chemical_formula_weight 196.21
_chemical_melting_point 425
_chemical_name_systematic
;
(Z)-3-[(Methoxycarbonyl)methylene]-1,6-dimethyl-2,6-diazabicyclo
[2.2.0]hexan-5-one
;
_space_group_IT_number 14
_symmetry_cell_setting monoclinic
_symmetry_space_group_name_Hall '-P 2yab'
_symmetry_space_group_name_H-M 'P 1 21/a 1'
_cell_angle_alpha 90
_cell_angle_beta 109.61(2)
_cell_angle_gamma 90
_cell_formula_units_Z 4
_cell_length_a 9.076(4)
_cell_length_b 9.925(3)
_cell_length_c 11.833(3)
_cell_measurement_reflns_used 25
_cell_measurement_temperature 294
_cell_measurement_theta_max 39.72
_cell_measurement_theta_min 36.45
_cell_volume 1004.1(6)
_computing_cell_refinement 'MSC/AFC Diffractometer Control'
_computing_data_collection 'MSC/AFC Diffractometer Control (Molecular Structure Corporation, 1992)'
_computing_data_reduction 'TEXSAN: PROCESS (Molecular Structure Corporation, 1985)'
_computing_molecular_graphics 'ORTEPII (Johnson, 1976)'
_computing_publication_material 'TEXSAN: FINISH'
_computing_structure_refinement 'TEXSAN: PROCESS (Molecular Structure Corporation, 1985)'
_computing_structure_solution 'SHELXS86 (Sheldrick, 1985), DIRDIF92 (Beurskens et al., 1992)'
_diffrn_ambient_temperature 294
_diffrn_measurement_device AFC7R
_diffrn_measurement_method '\w/2\q scans'
_diffrn_radiation_monochromator graphite
_diffrn_radiation_source 'X-ray tube'
_diffrn_radiation_type 'Mo K\a'
_diffrn_radiation_wavelength 0.7107
_diffrn_reflns_av_R_equivalents 0.0198
_diffrn_reflns_limit_h_max 11
_diffrn_reflns_limit_h_min 0
_diffrn_reflns_limit_k_max 12
_diffrn_reflns_limit_k_min 0
_diffrn_reflns_limit_l_max 14
_diffrn_reflns_limit_l_min -15
_diffrn_reflns_number 2235
_diffrn_reflns_theta_max 27.4894
_diffrn_standards_decay_% 0.41
_diffrn_standards_interval_count 150
_diffrn_standards_number 3
_exptl_absorpt_coefficient_mu 0.0990
_exptl_absorpt_correction_T_max 1.000
_exptl_absorpt_correction_T_min 0.637
_exptl_absorpt_correction_type refdelf
_exptl_crystal_colour colourless
_exptl_crystal_density_diffrn 1.298
_exptl_crystal_description prism
_exptl_crystal_F_000 416
_exptl_crystal_size_max 0.63
_exptl_crystal_size_mid 0.46
_exptl_crystal_size_min 0.32
_refine_diff_density_max 0.15160
_refine_diff_density_min -0.11560
_refine_ls_extinction_coef '1.555 x 10^-6^'
_refine_ls_extinction_method 'Zachariasen_type_2_Gaussian_isotropic (Zachariasen, 1967)'
_refine_ls_goodness_of_fit_obs 1.390
_refine_ls_hydrogen_treatment refall
_refine_ls_matrix_type full
_refine_ls_number_parameters 176
_refine_ls_number_reflns 1380
_refine_ls_R_factor_obs 0.0370
_refine_ls_shift/esd_max 0.0020
_refine_ls_structure_factor_coef F
_refine_ls_weighting_details 'w = 1/[\s^2^(F) + 0.0009F^2^]'
_refine_ls_weighting_scheme calc
_refine_ls_wR_factor_obs 0.0570
_reflns_number_observed 1380
_reflns_number_total 2107
_reflns_observed_criterion ref_observed_if_I_>_3.00_\s(I)
_cod_data_source_file kh1034.cif
_cod_data_source_block Z-3
_cod_depositor_comments
;
The following automatic conversions were performed:

'_refine_ls_weighting_scheme' value 'calc w = 1/[\s^2^(F) +
0.0009F^2^]' was changed to 'calc'. New tag
'_refine_ls_weighting_details' was created. The value of the new tag
was set to 'w = 1/[\s^2^(F) + 0.0009F^2^]'.

Automatic conversion script
Id: cif_fix_values 3143 2015-03-26 13:38:13Z robertas 
;
_cod_original_cell_volume 1004.1(5)
_cod_original_sg_symbol_H-M 'P 21/a'
_cod_database_code 2004282

loop_
_symmetry_equiv_pos_as_xyz
+x,+y,+z
1/2-x,1/2+y,-z
-x,-y,-z
1/2+x,1/2-y,+z

loop_
_atom_site_aniso_label
_atom_site_aniso_U_11
_atom_site_aniso_U_22
_atom_site_aniso_U_33
_atom_site_aniso_U_12
_atom_site_aniso_U_13
_atom_site_aniso_U_23
_atom_site_aniso_type_symbol
O1 0.0620(9) 0.0520(9) 0.0605(9) 0.0045(7) 0.0144(7) 0.0214(7) O
O2 0.0562(9) 0.0730(10) 0.0469(8) -0.0100(7) 0.0194(7) 0.0042(7) O
O3 0.0547(8) 0.0770(10) 0.0552(9) -0.0265(7) 0.0222(7) -0.0114(7) O
N1 0.0436(9) 0.0494(9) 0.0368(8) -0.0042(6) 0.0109(7) 0.0055(7) N
N2 0.0415(8) 0.0382(8) 0.0497(8) 0.0023(6) 0.0162(7) 0.0049(6) N
C1 0.0418(9) 0.0376(9) 0.0421(9) 0.0013(7) 0.0128(8) 0.0023(7) C
C2 0.0431(9) 0.0362(8) 0.0389(9) 0.0050(7) 0.0140(7) 0.0011(7) C
C3 0.0470(10) 0.0437(9) 0.0385(9) 0.0017(8) 0.0168(8) -0.0008(8) C
C4 0.0450(10) 0.0448(10) 0.0376(9) -0.0018(8) 0.0083(8) 0.0037(8) C
C5 0.0610(10) 0.0390(10) 0.0640(10) -0.0058(10) 0.0180(10) -0.0004(10) C
C6 0.0441(10) 0.0423(9) 0.0460(10) 0.0006(7) 0.0199(8) 0.0024(8) C
C7 0.0435(10) 0.0399(10) 0.0510(10) -0.0016(7) 0.0217(8) -0.0028(8) C
C8 0.073(2) 0.108(2) 0.064(2) -0.041(2) 0.0180(10) -0.025(2) C
C9 0.0550(10) 0.0540(10) 0.086(2) 0.0040(10) 0.0360(10) 0.0030(10) C

loop_
_atom_site_label
_atom_site_fract_x
_atom_site_fract_y
_atom_site_fract_z
_atom_site_U_iso_or_equiv
_atom_site_thermal_displace_type
_atom_site_refinement_flags
_atom_site_type_symbol
O1 .1798(2) .69940(10) .53790(10) .0597(5) Uani yes O
O2 .6746(2) .5510(2) .96990(10) .0581(5) Uani yes O
O3 .8332(2) .6581(2) .88970(10) .0613(5) Uani yes O
N1 .3849(2) .4497(2) .79760(10) .0439(4) Uani yes N
N2 .1317(2) .52780(10) .65670(10) .0429(4) Uani yes N
C1 .2452(2) .4172(2) .6933(2) .0408(5) Uani yes C
C2 .4630(2) .5110(2) .73140(10) .0394(5) Uani yes C
C3 .3320(2) .4833(2) .6144(2) .0423(5) Uani yes C
C4 .2058(2) .5929(2) .5905(2) .0439(5) Uani yes C
C5 .1814(3) .2778(2) .6875(2) .0555(6) Uani yes C
C6 .6024(2) .5730(2) .7596(2) .0428(5) Uani yes C
C7 .7012(2) .5905(2) .8811(2) .0432(5) Uani yes C
C8 .9375(4) .6875(4) 1.0079(2) .0830(10) Uani yes C
C9 .0127(3) .5704(3) .7039(3) .0616(8) Uani yes C
H1 .397(2) .461(2) .880(2) .056(5) Uiso ? H
H3 .348(2) .435(2) .545(2) .052(5) Uiso ? H
H5 .264(3) .208(3) .702(2) .072(6) Uiso ? H
H5' .106(3) .261(3) .616(2) .084(8) Uiso ? H
H5" .132(3) .261(2) .753(2) .082(8) Uiso ? H
H6 .633(2) .607(2) .701(2) .046(5) Uiso ? H
H8 1.035(4) .716(3) .999(3) .110(10) Uiso ? H
H8' .890(4) .748(3) 1.051(3) .120(10) Uiso ? H
H8" .957(4) .608(3) 1.058(3) .134(11) Uiso ? H
H9 -.060(4) .501(3) .698(2) .091(8) Uiso ? H
H9' .072(3) .596(3) .798(2) .110(10) Uiso ? H
H9" -.042(3) .649(3) .656(2) .080(8) Uiso ? H

loop_
_atom_type_symbol
_atom_type_scat_source
_atom_type_scat_dispersion_real
_atom_type_scat_dispersion_imag
C 'International Tables for X-ray Crystallography (1974, Vol. IV)' .003 .002
H 'International Tables for X-ray Crystallography (1974, Vol. IV)' .000 .000
N 'International Tables for X-ray Crystallography (1974, Vol. IV)' .006 .003
O 'International Tables for X-ray Crystallography (1974, Vol. IV)' .011 .006

loop_
_geom_angle_atom_site_label_1
_geom_angle_atom_site_label_2
_geom_angle_atom_site_label_3
_geom_angle
_geom_angle_publ_flag
C7 O3 C8 117.1(2) yes
C1 N1 C2 94.80(10) yes
C1 N2 C4 95.20(10) yes
C1 N2 C9 130.6(2) yes
C4 N2 C9 131.9(2) yes
N1 C1 N2 113.80(10) yes
N1 C1 C3 86.80(10) yes
N1 C1 C5 116.8(2) yes
N2 C1 C3 87.40(10) yes
N2 C1 C5 117.2(2) yes
C3 C1 C5 129.1(2) yes
N1 C2 C3 92.50(10) yes
C3 C2 C6 133.9(2) yes
C1 C3 C2 85.90(10) yes
C1 C3 C4 85.00(10) yes
C2 C3 C4 110.30(10) yes
O1 C4 N2 131.7(2) yes
O1 C4 C3 135.9(2) yes
N1 C2 C6 133.5(2) yes
N2 C4 C3 92.30(10) yes
C2 C6 C7 121.8(2) yes
O2 C7 O3 121.6(2) yes
O2 C7 C6 126.2(2) yes
O3 C7 C6 112.3(2) yes
C1 N1 H1 130.0(10) ?
C2 N1 H1 129.0(10) ?
C1 C3 H3 122.0(10) ?
C2 C3 H3 123.0(10) ?
C4 C3 H3 119.0(10) ?
C1 C5 H5 112.0(10) ?
C1 C5 H5' 111.0(10) ?
C1 C5 H5'' 111.0(10) ?
H5 C5 H5' 109(2) ?
H5 C5 H5'' 104.0(10) ?
H5' C5 H5'' 106(2) ?
C2 C6 H6 119.0(10) ?
C7 C6 H6 118.0(10) ?
O3 C8 H8 106.0(10) ?
O3 C8 H8' 111.0(10) ?
O3 C8 H8'' 110(2) ?
H8 C8 H8' 117(2) ?
H8 C8 H8'' 108(2) ?
H8' C8 H8'' 101(2) ?
N2 C9 H9 110.0(10) ?
N2 C9 H9' 106.0(10) ?
N2 C9 H9'' 107.0(10) ?
H9 C9 H9' 110(2) ?
H9 C9 H9'' 109(2) ?
H9' C9 H9'' 112(2) ?

loop_
_geom_bond_atom_site_label_1
_geom_bond_atom_site_label_2
_geom_bond_distance
_geom_bond_publ_flag
O1 C4 1.209(2) yes
O2 C7 1.219(2) yes
O3 C7 1.346(2) yes
O3 C8 1.431(3) yes
N1 C1 1.478(2) yes
N1 C2 1.364(2) yes
N2 C1 1.467(2) yes
N2 C4 1.356(2) yes
N2 C9 1.436(3) yes
C1 C3 1.554(2) yes
C1 C5 1.493(3) yes
C2 C3 1.516(3) yes
C2 C6 1.345(2) yes
C3 C4 1.536(3) yes
C6 C7 1.427(3) yes
C3 H3 1.00(2) ?
C5 H5 0.99(2) ?
C5 H5' 0.91(3) ?
C5 H5" 1.03(2) ?
N1 H1 0.95(2) ?
C6 H6 0.89(2) ?
C8 H8 0.97(4) ?
C8 H8' 0.98(3) ?
C8 H8" 0.97(3) ?
C9 H9 0.94(3) ?
C9 H9' 1.09(3) ?
C9 H9" 1.00(3) ?

loop_
_geom_contact_atom_site_label_1
_geom_contact_atom_site_label_2
_geom_contact_distance
_geom_contact_site_symmetry_2
_geom_contact_publ_flag
O1 C3 3.326(2) 2_556 no
O1 C5 3.399(3) 2_556 no
O1 C5 3.470(3) 3_566 no
O2 N1 2.976(2) 3_667 no
O2 C8 3.495(4) 4_465 no
O3 C9 3.264(3) 1_655 no
N1 C8 3.490(3) 2_647 no

loop_
_geom_torsion_atom_site_label_1
_geom_torsion_atom_site_label_2
_geom_torsion_atom_site_label_3
_geom_torsion_atom_site_label_4
_geom_torsion
O1 C4 N2 C1 -175.5(2)
O1 C4 N2 C9 -11.6(4)
O1 C4 C3 C1 175.5(2)
O1 C4 C3 C2 91.7(2)
O2 C7 O3 C8 -3.0(3)
O2 C7 C6 C2 1.5(3)
O3 C7 C6 C2 -178.3(2)
N1 C1 N2 C4 83.0(2)
N1 C1 N2 C9 -81.2(2)
N1 C1 C3 C2 -1.10(10)
N1 C1 C3 C4 -112.00(10)
N1 C2 C3 C1 1.20(10)
N1 C2 C3 C4 84.3(2)
N1 C2 C6 C7 -2.5(3)
N2 C1 N1 C2 -84.5(2)
N2 C1 C3 C2 112.90(10)
N2 C1 C3 C4 2.10(10)
N2 C4 C3 C1 -2.30(10)
N2 C4 C3 C2 -86.0(2)
C1 N1 C2 C3 -1.30(10)
C1 N1 C2 C6 178.3(2)
C1 N2 C4 C3 2.40(10)
C1 C3 C2 C6 -178.3(2)
C2 N1 C1 C3 1.20(10)
C2 N1 C1 C5 134.0(2)
C2 C3 C1 C5 -123.6(2)
C3 C1 N2 C4 -2.40(10)
C3 C1 N2 C9 -166.6(2)
C3 C2 C6 C7 176.8(2)
C3 C4 N2 C9 166.3(2)
C4 N2 C1 C5 -135.7(2)
C4 C3 C1 C5 125.6(2)
C4 C3 C2 C6 -95.2(2)
C5 C1 N2 C9 60.1(3)
C6 C7 O3 C8 176.9(2)
